data_2010880
loop_
_publ_author_name
'Maniukiewicz, Waldemar'
'Bukowska-Strzy\.zewska, Maria'

_publ_section_title
;A 1:1 cocrystal of
 di-\m-chloro-bis{[<i>N</i>-(1-hydroxybut-2-yl)salicylideneiminato-<i>N</i>,<i>O</i>,<i>O</i>']copper(II)}
 monohydrate and its methanol solvate
;
_journal_issue 5
_journal_name_full 'Acta Crystallographica Section C'
_journal_page_first 562
_journal_page_last 563
_journal_paper_doi 10.1107/S0108270100002559
_journal_volume 56
_journal_year 2000
_chemical_formula_moiety '[Cu2 Cl2 (C11 H14 N O2)2].C H4 O, [Cu2 Cl2 (C11 H14 N O2)2].H2 O'
_chemical_formula_structural 'C22 H28 Cl2 Cu2 N2 O4, C H4 O and C22 H28 Cl2 Cu2 N2 O4, H2 O'
_chemical_formula_sum 'C45 H62 Cl4 Cu4 N4 O10'
_chemical_formula_weight 1214.94
_chemical_name_systematic
;
Di-\m-chlorobis[N-2-hydroxybuthyl)salicylideneiminato-N,O,O'copper(II)]
methanol hydrate (1/1/1).
;
_space_group_IT_number 2
_symmetry_cell_setting triclinic
_symmetry_space_group_name_Hall '-P 1'
_symmetry_space_group_name_H-M 'P -1'
_cell_angle_alpha 65.10(2)
_cell_angle_beta 71.71(2)
_cell_angle_gamma 69.93(2)
_cell_formula_units_Z 2
_cell_length_a 12.8770(10)
_cell_length_b 15.079(2)
_cell_length_c 16.212(3)
_cell_measurement_reflns_used 15
_cell_measurement_temperature 295(2)
_cell_measurement_theta_max 20
_cell_measurement_theta_min 10
_cell_volume 2628.4(8)
_computing_cell_refinement 'P3 Software'
_computing_data_collection 'P3 Software (Siemens, 1990) '
_computing_data_reduction 'SHELXTL/PC XDISK (Sheldrick, 1990)'
_computing_molecular_graphics 'PLATON (Spek, 1990)'
_computing_publication_material SHELXL97
_computing_structure_refinement 'SHELXL97 (Sheldrick, 1993)'
_computing_structure_solution 'SHELXS97 (Sheldrick, 1997)'
_diffrn_ambient_temperature 293(2)
_diffrn_measured_fraction_theta_full .929
_diffrn_measured_fraction_theta_max .929
_diffrn_measurement_device 'Siemens P3 diffractometer'
_diffrn_measurement_method \w--2\q
_diffrn_radiation_monochromator graphite
_diffrn_radiation_source 'FK60-10 Siemens Mo tube'
_diffrn_radiation_type MoK\a
_diffrn_radiation_wavelength .71073
_diffrn_reflns_av_R_equivalents .0179
_diffrn_reflns_av_sigmaI/netI .0283
_diffrn_reflns_limit_h_max 15
_diffrn_reflns_limit_h_min 0
_diffrn_reflns_limit_k_max 17
_diffrn_reflns_limit_k_min -16
_diffrn_reflns_limit_l_max 19
_diffrn_reflns_limit_l_min -18
_diffrn_reflns_number 9070
_diffrn_reflns_reduction_process
;
 ?
;
_diffrn_reflns_theta_full 25.07
_diffrn_reflns_theta_max 25.07
_diffrn_reflns_theta_min 2.00
_diffrn_standards_decay_% none
_diffrn_standards_interval_count 100
_diffrn_standards_number 2
_exptl_absorpt_coefficient_mu 1.856
_exptl_absorpt_correction_T_max .573
_exptl_absorpt_correction_T_min .495
_exptl_absorpt_correction_type psi-scan
_exptl_absorpt_process_details 'North et al., 1968'
_exptl_crystal_colour 'dark green'
_exptl_crystal_density_diffrn 1.535
_exptl_crystal_density_meas 1.55(3)
_exptl_crystal_density_method 'flotation in CH~3~I/CCl~4~'
_exptl_crystal_description Prism
_exptl_crystal_F_000 1248
_exptl_crystal_size_max .40
_exptl_crystal_size_mid .35
_exptl_crystal_size_min .30
_refine_diff_density_max .722
_refine_diff_density_min -.481
_refine_ls_extinction_method none
_refine_ls_goodness_of_fit_ref 1.095
_refine_ls_hydrogen_treatment constr
_refine_ls_matrix_type full
_refine_ls_number_parameters 604
_refine_ls_number_reflns 8666
_refine_ls_number_restraints 0
_refine_ls_restrained_S_all 1.095
_refine_ls_R_factor_all .0549
_refine_ls_R_factor_gt .0458
_refine_ls_shift/su_max .022
_refine_ls_shift/su_mean .003
_refine_ls_structure_factor_coef Fsqd
_refine_ls_weighting_details 'w = 1/[\s^2^(Fo^2^)+(0.0604P)^2^+2.9616P] where P=(Fo^2^+2Fc^2^)/3'
_refine_ls_weighting_scheme calc
_refine_ls_wR_factor_ref .1186
_reflns_number_gt 7583
_reflns_number_total 8666
_reflns_threshold_expression I>2\s(I)
_cod_data_source_file av1033.cif
_cod_data_source_block I
_cod_depositor_comments
;
The following automatic conversions were performed:
'_symmetry_cell_setting' value 'Triclinic' changed to 'triclinic'
according to '/home/saulius/struct/CIF-dictionaries/cif_core.dic'
dictionary named 'cif_core.dic' version 2.4.1 from 2010-06-29.

Automatic conversion script
Id: cif_fix_enum 1527 2010-12-29 10:47:43Z saulius 

The following automatic conversions were performed:

'_symmetry_cell_setting' value 'Triclinic' changed to 'triclinic'
according to /home/saulius/struct/CIF-dictionaries/cif_core.dic
dictionary named 'cif_core.dic' version 2.4.1 from 2010-06-29.

Automatic conversion script
Id: cif_fix_values 1715 2011-07-08 13:25:40Z adriana 

The following automatic conversions were performed:

'_refine_ls_weighting_scheme' value 'calc w =
1/[\s^2^(Fo^2^)+(0.0604P)^2^+2.9616P] where P=(Fo^2^+2Fc^2^)/3' was
changed to 'calc'. New tag '_refine_ls_weighting_details' was
created. The value of the new tag was set to 'w =
1/[\s^2^(Fo^2^)+(0.0604P)^2^+2.9616P] where P=(Fo^2^+2Fc^2^)/3'.

Automatic conversion script
Id: cif_fix_values 3143 2015-03-26 13:38:13Z robertas 
;
_cod_original_cell_volume 2628.4(6)
_cod_database_code 2010880
_cod_database_fobs_code 2010880

loop_
_symmetry_equiv_pos_as_xyz
x,y,z
-x,-y,-z

loop_
_atom_site_label
_atom_site_fract_x
_atom_site_fract_y
_atom_site_fract_z
_atom_site_U_iso_or_equiv
_atom_site_adp_type
_atom_site_calc_flag
_atom_site_refinement_flags
_atom_site_occupancy
_atom_site_disorder_assembly
_atom_site_disorder_group
_atom_site_type_symbol
Cu1 .25470(3) .65369(3) .15637(3) .04031(10) Uani d . 1 . . Cu
Cu2 .31012(4) .44825(3) .35362(3) .04856(12) Uani d . 1 . . Cu
Cl1 .41110(8) .52512(7) .15756(7) .0523(2) Uani d . 1 . . Cl
Cl2 .19709(9) .60363(7) .34025(6) .0543(2) Uani d . 1 . . Cl
O1 .3318(2) .74790(18) .14353(17) .0468(6) Uani d . 1 . . O
O3 .2043(2) .40909(18) .32345(19) .0510(7) Uani d . 1 . . O
O2 .1627(2) .56135(17) .16697(17) .0477(6) Uani d . 1 . . O
H1 .1819 .5196 .2180 .057 Uiso d R 1 . . H
O4 .4317(2) .4786(2) .3817(2) .0615(7) Uani d . 1 . . O
H2 .4459 .5333 .3403 .074 Uiso d R 1 . . H
N1 .1196(2) .7565(2) .1231(2) .0426(7) Uani d . 1 . . N
N2 .4028(3) .3112(2) .3942(2) .0526(8) Uani d . 1 . . N
C1 .1714(3) .8907(3) .1324(2) .0432(8) Uani d . 1 . . C
C2 .2818(3) .8389(3) .1475(2) .0434(8) Uani d . 1 . . C
C3 .3413(3) .8884(3) .1661(3) .0541(10) Uani d . 1 . . C
H3 .4167 .8546 .1765 .065 Uiso d R 1 . . H
C4 .2958(4) .9833(3) .1698(3) .0632(11) Uani d . 1 . . C
H4 .3389 1.0157 .1820 .076 Uiso d R 1 . . H
C5 .1876(4) 1.0339(3) .1546(3) .0634(12) Uani d . 1 . . C
H5 .1547 1.0998 .1588 .076 Uiso d R 1 . . H
C6 .1265(4) .9892(3) .1354(3) .0567(11) Uani d . 1 . . C
H6 .0521 1.0248 .1233 .068 Uiso d R 1 . . H
C7 .0983(3) .8481(3) .1166(2) .0459(9) Uani d . 1 . . C
H7 .0281 .8920 .0998 .055 Uiso d R 1 . . H
C8 .0351(3) .7194(3) .1107(3) .0510(10) Uani d . 1 . . C
H8 -.0386 .7604 .1256 .061 Uiso d R 1 . . H
C9 .0455(3) .6123(3) .1804(3) .0524(10) Uani d . 1 . . C
H9A .0193 .6134 .2424 .063 Uiso d R 1 . . H
H9B .0016 .5784 .1710 .063 Uiso d R 1 . . H
C10 .0578(4) .7260(3) .0114(3) .0616(11) Uani d . 1 . . C
H10A .1310 .6840 -.0033 .074 Uiso d R 1 . . H
H10B .0579 .7944 -.0287 .074 Uiso d R 1 . . H
C12 .2095(3) .3181(3) .3282(2) .0458(9) Uani d . 1 . . C
C11 .2952(3) .2318(3) .3607(2) .0475(9) Uani d . 1 . . C
C13 .1268(4) .3059(3) .2977(3) .0590(11) Uani d . 1 . . C
H13 .0681 .3639 .2752 .071 Uiso d R 1 . . H
C14 .1276(4) .2142(3) .2992(3) .0659(12) Uani d . 1 . . C
H14 .0688 .2078 .2791 .079 Uiso d R 1 . . H
C15 .2124(4) .1303(3) .3295(3) .0652(12) Uani d . 1 . . C
H15 .2139 .0664 .3291 .078 Uiso d R 1 . . H
C16 .2938(4) .1386(3) .3605(3) .0592(11) Uani d . 1 . . C
H16 .3518 .0798 .3831 .071 Uiso d R 1 . . H
C17 .3865(3) .2329(3) .3933(3) .0528(10) Uani d . 1 . . C
H17 .4387 .1697 .4169 .063 Uiso d R 1 . . H
C18 .5000(4) .3001(3) .4307(3) .0625(11) Uani d . 1 . . C
H18 .5610 .2465 .4175 .075 Uiso d R 1 . . H
C19 .5338(4) .3988(3) .3798(3) .0666(12) Uani d . 1 . . C
H19A .5840 .4027 .4104 .080 Uiso d R 1 . . H
H19B .5717 .4045 .3171 .080 Uiso d R 1 . . H
C20 .4678(4) .2740(4) .5328(3) .0831(15) Uani d . 1 . . C
H20A .4278 .2219 .5588 .100 Uiso d R 1 . . H
H20B .4178 .3327 .5456 .100 Uiso d R 1 . . H
C21 -.0296(5) .6970(5) -.0100(4) .0925(16) Uani d . 1 . . C
H21A -.0134 .7025 -.0737 .111 Uiso d R 1 . . H
H21B -.0290 .6283 .0295 .111 Uiso d R 1 . . H
H21C -.1027 .7396 .0039 .111 Uiso d R 1 . . H
C22 .5675(6) .2395(8) .5796(5) .162(4) Uani d . 1 . . C
H22A .5435 .2239 .6455 .194 Uiso d R 1 . . H
H22B .6170 .1804 .5672 .194 Uiso d R 1 . . H
H22C .6068 .2920 .5538 .194 Uiso d R 1 . . H
Cu1' -.17619(4) .91260(3) .27670(3) .04102(10) Uani d . 1 . . Cu
Cu2' -.38935(3) 1.12610(3) .22481(3) .03957(10) Uani d . 1 . . Cu
Cl1' -.19207(7) 1.02871(7) .13373(6) .0461(2) Uani d . 1 . . Cl
Cl2' -.39781(8) .98836(7) .35473(6) .0509(2) Uani d . 1 . . Cl
O1' -.2123(2) .81429(18) .25407(17) .0480(6) Uani d . 1 . . O
O2' -.1389(2) 1.00978(18) .31181(18) .0500(6) Uani d . 1 . . O
H1' -.2056 1.0681 .3138 .060 Uiso d R 1 . . H
O3' -.3043(2) 1.17189(18) .26968(18) .0479(6) Uani d . 1 . . O
O4' -.4767(2) 1.08607(17) .16933(16) .0438(6) Uani d . 1 . . O
H2' -.4394 1.0160 .1736 .053 Uiso d R 1 . . H
N1' -.1159(3) .8157(2) .3858(2) .0464(7) Uani d . 1 . . N
N2' -.4227(2) 1.2538(2) .12435(19) .0403(7) Uani d . 1 . . N
C1' -.1527(3) .6696(3) .3851(2) .0449(9) Uani d . 1 . . C
C2' -.2034(3) .7177(3) .3062(2) .0449(9) Uani d . 1 . . C
C3' -.2441(4) .6593(3) .2818(3) .0569(10) Uani d . 1 . . C
H3' -.2796 .6914 .2290 .068 Uiso d R 1 . . H
C4' -.2352(4) .5586(3) .3317(3) .0694(12) Uani d . 1 . . C
H4' -.2647 .5207 .3134 .083 Uiso d R 1 . . H
C5' -.1846(4) .5112(3) .4082(3) .0724(13) Uani d . 1 . . C
H5' -.1789 .4407 .4430 .087 Uiso d R 1 . . H
C6' -.1431(4) .5660(3) .4340(3) .0592(11) Uani d . 1 . . C
H6' -.1057 .5335 .4857 .071 Uiso d R 1 . . H
C7' -.1118(3) .7216(3) .4197(3) .0508(10) Uani d . 1 . . C
H7' -.0749 .6815 .4714 .061 Uiso d R 1 . . H
C8' -.0729(3) .8592(3) .4314(3) .0543(10) Uani d . 1 . . C
H8' -.0856 .8234 .4971 .065 Uiso d R 1 . . H
C9' -.1406(4) .9674(3) .4100(3) .0587(10) Uani d . 1 . . C
H9C -.2165 .9689 .4446 .070 Uiso d R 1 . . H
H9D -.1088 1.0049 .4270 .070 Uiso d R 1 . . H
C10' .0514(4) .8474(4) .3967(3) .0687(12) Uani d . 1 . . C
H10C .0643 .8920 .3334 .082 Uiso d R 1 . . H
H10D .0870 .7795 .3983 .082 Uiso d R 1 . . H
C11' -.3139(3) 1.3385(3) .1512(3) .0447(9) Uani d . 1 . . C
C12' -.2750(3) 1.2587(3) .2299(3) .0456(9) Uani d . 1 . . C
C13' -.2019(3) 1.2750(3) .2683(3) .0620(11) Uani d . 1 . . C
H13' -.1751 1.2226 .3219 .074 Uiso d R 1 . . H
C14' -.1705(4) 1.3642(3) .2319(4) .0768(13) Uani d . 1 . . C
H14' -.1211 1.3735 .2598 .092 Uiso d R 1 . . H
C15' -.2107(4) 1.4420(3) .1565(4) .0774(14) Uani d . 1 . . C
H15' -.1869 1.5037 .1303 .093 Uiso d R 1 . . H
C16' -.2806(4) 1.4278(3) .1169(3) .0615(11) Uani d . 1 . . C
H16' -.3103 1.4818 .0653 .074 Uiso d R 1 . . H
C17' -.3858(3) 1.3309(3) .1033(2) .0431(8) Uani d . 1 . . C
H17' -.4088 1.3887 .0511 .052 Uiso d R 1 . . H
C18' -.4950(3) 1.2566(3) .0678(2) .0450(9) Uani d . 1 . . C
H18' -.4747 1.2996 .0049 .054 Uiso d R 1 . . H
C19' -.4678(3) 1.1488(3) .0720(2) .0495(9) Uani d . 1 . . C
H19C -.5204 1.1411 .0461 .059 Uiso d R 1 . . H
H19D -.3930 1.1306 .0378 .059 Uiso d R 1 . . H
C20' -.6165(3) 1.2983(3) .1048(3) .0535(10) Uani d . 1 . . C
H20C -.6252 1.3647 .1035 .064 Uiso d R 1 . . H
H20D -.6359 1.2564 .1684 .064 Uiso d R 1 . . H
C21' .1063(5) .8711(5) .4510(5) .114(2) Uani d . 1 . . C
H21D .1859 .8638 .4268 .137 Uiso d R 1 . . H
H21E .0712 .9393 .4486 .137 Uiso d R 1 . . H
H21F .0941 .8259 .5141 .137 Uiso d R 1 . . H
C22' -.6976(4) 1.3038(3) .0509(3) .0681(12) Uani d . 1 . . C
H22D -.7737 1.3305 .0777 .082 Uiso d R 1 . . H
H22E -.6794 1.3467 -.0124 .082 Uiso d R 1 . . H
H22F -.6902 1.2373 .0530 .082 Uiso d R 1 . . H
O5 .4994(4) .6383(3) .2490(3) .1205(14) Uani d . 1 . . O
H1W .4318 .6726 .2215 .145 Uiso d R 1 . . H
H2W .5465 .6341 .2018 .145 Uiso d R 1 . . H
O5' -.3945(2) .90100(19) .17167(18) .0538(7) Uani d . 1 . . O
H5M -.3360 .8861 .1931 .065 Uiso d R 1 . . H
C23' -.3491(4) .8973(4) .0817(3) .0774(14) Uani d . 1 . . C
H23A -.4098 .9133 .0515 .093 Uiso d R 1 . . H
H23B -.3034 .8308 .0856 .093 Uiso d R 1 . . H
H23C -.3037 .9453 .0468 .093 Uiso d R 1 . . H

loop_
_atom_site_aniso_label
_atom_site_aniso_U_11
_atom_site_aniso_U_22
_atom_site_aniso_U_33
_atom_site_aniso_U_12
_atom_site_aniso_U_13
_atom_site_aniso_U_23
Cu1 .0400(2) .0346(2) .0420(2) -.00693(17) -.00721(17) -.01197(17)
Cu2 .0501(2) .0399(2) .0501(2) -.00588(19) -.0141(2) -.01177(19)
Cl1 .0454(5) .0436(4) .0601(5) -.0018(4) -.0061(4) -.0212(4)
Cl2 .0653(6) .0427(5) .0427(5) -.0022(4) -.0072(4) -.0150(4)
O1 .0416(12) .0410(12) .0548(14) -.0107(10) -.0073(11) -.0153(11)
O3 .0476(13) .0375(13) .0636(16) -.0069(11) -.0180(12) -.0116(11)
O2 .0529(14) .0368(12) .0511(14) -.0102(11) -.0166(11) -.0094(11)
O4 .0636(16) .0553(15) .0681(17) -.0134(13) -.0227(14) -.0180(13)
N1 .0448(15) .0367(15) .0427(15) -.0074(12) -.0127(12) -.0099(12)
N2 .0520(17) .0463(17) .0519(18) -.0055(14) -.0158(14) -.0114(14)
C1 .053(2) .0367(17) .0351(17) -.0122(15) -.0029(15) -.0109(14)
C2 .0518(19) .0405(18) .0335(17) -.0158(16) -.0012(15) -.0106(14)
C3 .059(2) .052(2) .051(2) -.0188(18) -.0102(18) -.0140(17)
C4 .084(3) .060(2) .060(2) -.035(2) -.011(2) -.0234(19)
C5 .087(3) .043(2) .063(2) -.023(2) -.002(2) -.0241(18)
C6 .062(2) .043(2) .056(2) -.0095(18) -.0063(19) -.0147(18)
C7 .0461(19) .0401(18) .0423(19) -.0027(15) -.0086(15) -.0122(15)
C8 .0447(19) .049(2) .054(2) -.0067(16) -.0149(17) -.0126(17)
C9 .0481(19) .055(2) .054(2) -.0205(17) -.0134(17) -.0096(17)
C10 .064(2) .064(2) .055(2) -.015(2) -.0149(19) -.0168(19)
C12 .0490(19) .0420(19) .0387(18) -.0149(16) -.0018(15) -.0089(15)
C11 .053(2) .0398(18) .0384(18) -.0100(16) -.0025(16) -.0089(15)
C13 .060(2) .053(2) .060(2) -.0164(19) -.013(2) -.0134(19)
C14 .069(3) .075(3) .064(3) -.030(2) -.008(2) -.028(2)
C15 .084(3) .056(2) .062(2) -.027(2) -.002(2) -.0271(19)
C16 .068(3) .045(2) .053(2) -.0095(19) -.001(2) -.0183(18)
C17 .051(2) .0390(19) .051(2) -.0019(17) -.0080(17) -.0080(17)
C18 .054(2) .059(2) .068(3) -.0055(19) -.023(2) -.015(2)
C19 .060(2) .057(2) .076(3) -.012(2) -.025(2) -.011(2)
C20 .077(3) .099(4) .068(3) -.019(3) -.020(2) -.023(3)
C21 .100(3) .116(4) .086(3) -.030(3) -.039(3) -.040(3)
C22 .117(5) .253(10) .093(5) -.045(6) -.057(4) -.015(6)
Cu1' .0460(2) .0383(2) .0388(2) -.00768(18) -.01387(17) -.01171(17)
Cu2' .0432(2) .0373(2) .0402(2) -.00941(17) -.01204(17) -.01313(17)
Cl1' .0462(4) .0479(5) .0373(4) -.0111(4) -.0074(3) -.0096(4)
Cl2' .0520(5) .0488(5) .0418(5) -.0127(4) -.0052(4) -.0092(4)
O1' .0613(14) .0381(12) .0461(13) -.0068(11) -.0200(11) -.0139(10)
O2' .0573(14) .0425(13) .0572(14) -.0079(11) -.0268(12) -.0164(11)
O3' .0570(14) .0398(12) .0562(14) -.0088(11) -.0236(11) -.0191(11)
O4' .0501(13) .0403(12) .0444(12) -.0112(10) -.0149(10) -.0142(10)
N1' .0510(16) .0443(16) .0450(16) -.0067(13) -.0170(13) -.0155(13)
N2' .0431(15) .0391(14) .0403(14) -.0072(12) -.0106(12) -.0160(12)
C1' .0471(19) .0404(18) .0400(18) -.0093(15) -.0024(15) -.0131(15)
C2' .0455(19) .0415(18) .0420(18) -.0089(15) -.0036(15) -.0144(15)
C3' .070(2) .050(2) .055(2) -.0190(19) -.0105(19) -.0208(18)
C4' .092(3) .054(2) .070(3) -.030(2) -.011(2) -.024(2)
C5' .101(3) .045(2) .066(3) -.031(2) -.009(3) -.010(2)
C6' .070(3) .046(2) .047(2) -.0120(19) -.0093(19) -.0054(17)
C7' .050(2) .050(2) .044(2) -.0055(17) -.0141(16) -.0101(17)
C8' .061(2) .059(2) .047(2) -.0149(19) -.0215(17) -.0146(17)
C9' .068(2) .061(2) .057(2) -.006(2) -.0288(19) -.0267(18)
C10' .062(3) .067(3) .076(3) -.009(2) -.018(2) -.028(2)
C11' .0414(18) .0388(17) .055(2) -.0082(15) -.0041(16) -.0232(15)
C12' .0403(18) .0426(18) .060(2) -.0023(15) -.0106(16) -.0291(16)
C13' .053(2) .056(2) .093(3) -.0002(18) -.034(2) -.039(2)
C14' .055(2) .072(3) .132(4) -.012(2) -.035(2) -.053(3)
C15' .067(3) .056(2) .122(4) -.027(2) -.023(3) -.032(3)
C16' .060(2) .045(2) .080(3) -.0154(19) -.015(2) -.021(2)
C17' .0463(19) .0385(17) .0423(18) -.0077(15) -.0073(15) -.0155(15)
C18' .054(2) .0440(18) .0350(17) -.0116(16) -.0139(15) -.0088(14)
C19' .063(2) .0496(19) .0424(18) -.0122(17) -.0196(17) -.0169(16)
C20' .052(2) .052(2) .055(2) -.0133(17) -.0153(18) -.0152(18)
C21' .085(3) .149(5) .150(5) -.036(4) -.039(4) -.074(4)
C22' .065(2) .059(2) .089(3) -.011(2) -.037(2) -.021(2)
O5 .146(3) .074(2) .158(3) -.042(2) -.107(3) .009(2)
O5' .0639(15) .0490(14) .0564(15) -.0117(12) -.0224(12) -.0203(12)
C23' .098(3) .077(3) .069(3) -.011(3) -.028(3) -.036(2)

loop_
_atom_type_symbol
_atom_type_description
_atom_type_scat_dispersion_real
_atom_type_scat_dispersion_imag
_atom_type_scat_source
C C .0033 .0016 'International Tables Vol C Tables 4.2.6.8 and 6.1.1.4'
H H .0000 .0000 'International Tables Vol C Tables 4.2.6.8 and 6.1.1.4'
N N .0061 .0033 'International Tables Vol C Tables 4.2.6.8 and 6.1.1.4'
O O .0106 .0060 'International Tables Vol C Tables 4.2.6.8 and 6.1.1.4'
Cl Cl .1484 .1585 'International Tables Vol C Tables 4.2.6.8 and 6.1.1.4'
Cu Cu .3201 1.2651 'International Tables Vol C Tables 4.2.6.8 and 6.1.1.4'

loop_
_geom_angle_atom_site_label_1
_geom_angle_atom_site_label_2
_geom_angle_atom_site_label_3
_geom_angle
_geom_angle_publ_flag
O1 Cu1 N1 93.79(11) ?
O1 Cu1 O2 175.87(10) y
N1 Cu1 O2 82.08(11) ?
O1 Cu1 Cl1 95.08(8) y
N1 Cu1 Cl1 162.71(10) y
O2 Cu1 Cl1 88.86(7) y
O1 Cu1 Cl2 92.50(8) ?
N1 Cu1 Cl2 99.08(9) y
O2 Cu1 Cl2 88.39(8) ?
Cl1 Cu1 Cl2 95.33(4) y
O3 Cu2 N2 93.16(13) ?
O3 Cu2 O4 174.57(11) y
N2 Cu2 O4 82.25(13) ?
O3 Cu2 Cl2 92.76(8) y
N2 Cu2 Cl2 167.03(11) y
O4 Cu2 Cl2 92.32(9) ?
O3 Cu2 Cl1 89.95(9) y
N2 Cu2 Cl1 102.41(10) y
O4 Cu2 Cl1 88.21(9) ?
Cl2 Cu2 Cl1 89.12(4) y
Cu1 Cl1 Cu2 82.60(4) y
Cu2 Cl2 Cu1 88.62(4) y
C2 O1 Cu1 124.7(2) ?
C12 O3 Cu2 127.3(2) ?
C9 O2 Cu1 108.5(2) ?
C9 O2 H1 111.7 ?
Cu1 O2 H1 91.2 ?
C19 O4 Cu2 110.0(3) ?
C19 O4 H2 108.2 ?
Cu2 O4 H2 109.0 ?
C7 N1 C8 120.4(3) ?
C7 N1 Cu1 125.2(3) ?
C8 N1 Cu1 114.3(2) ?
C17 N2 C18 118.8(3) ?
C17 N2 Cu2 126.7(3) ?
C18 N2 Cu2 114.5(3) ?
C2 C1 C6 119.4(4) ?
C2 C1 C7 123.8(3) ?
C6 C1 C7 116.8(3) ?
O1 C2 C3 119.0(3) ?
O1 C2 C1 123.6(3) ?
C3 C2 C1 117.4(3) ?
C4 C3 C2 122.3(4) ?
C4 C3 H3 118.8 ?
C2 C3 H3 118.9 ?
C3 C4 C5 120.0(4) ?
C3 C4 H4 120.4 ?
C5 C4 H4 119.6 ?
C6 C5 C4 120.0(4) ?
C6 C5 H5 119.8 ?
C4 C5 H5 120.2 ?
C5 C6 C1 120.9(4) ?
C5 C6 H6 120.1 ?
C1 C6 H6 118.9 ?
N1 C7 C1 125.1(3) ?
N1 C7 H7 117.5 ?
C1 C7 H7 117.4 ?
N1 C8 C10 109.9(3) ?
N1 C8 C9 105.0(3) ?
C10 C8 C9 113.6(4) ?
N1 C8 H8 108.8 ?
C10 C8 H8 109.5 ?
C9 C8 H8 109.8 ?
O2 C9 C8 106.9(3) ?
O2 C9 H9A 110.0 ?
C8 C9 H9A 109.9 ?
O2 C9 H9B 110.4 ?
C8 C9 H9B 110.9 ?
H9A C9 H9B 108.7 ?
C8 C10 C21 113.8(4) ?
C8 C10 H10A 109.6 ?
C21 C10 H10A 109.3 ?
C8 C10 H10B 108.8 ?
C21 C10 H10B 107.1 ?
H10A C10 H10B 108.0 ?
O3 C12 C11 124.0(4) ?
O3 C12 C13 118.6(3) ?
C11 C12 C13 117.4(4) ?
C12 C11 C16 119.1(4) ?
C12 C11 C17 123.7(4) ?
C16 C11 C17 117.2(4) ?
C14 C13 C12 122.0(4) ?
C14 C13 H13 119.6 ?
C12 C13 H13 118.4 ?
C13 C14 C15 120.6(5) ?
C13 C14 H14 120.1 ?
C15 C14 H14 119.3 ?
C16 C15 C14 119.3(4) ?
C16 C15 H15 120.1 ?
C14 C15 H15 120.6 ?
C15 C16 C11 121.6(4) ?
C15 C16 H16 119.4 ?
C11 C16 H16 119.0 ?
N2 C17 C11 125.1(3) ?
N2 C17 H17 117.4 ?
C11 C17 H17 117.6 ?
C20 C18 N2 109.8(4) ?
C20 C18 C19 113.6(5) ?
N2 C18 C19 105.9(3) ?
C20 C18 H18 108.2 ?
N2 C18 H18 109.6 ?
C19 C18 H18 109.8 ?
O4 C19 C18 107.3(3) ?
O4 C19 H19A 109.8 ?
C18 C19 H19A 109.8 ?
O4 C19 H19B 110.9 ?
C18 C19 H19B 110.6 ?
H19A C19 H19B 108.4 ?
C18 C20 C22 113.8(5) ?
C18 C20 H20A 109.0 ?
C22 C20 H20A 109.3 ?
C18 C20 H20B 108.1 ?
C22 C20 H20B 108.2 ?
H20A C20 H20B 108.2 ?
C10 C21 H21A 111.9 ?
C10 C21 H21B 107.1 ?
H21A C21 H21B 109.5 ?
C10 C21 H21C 109.3 ?
H21A C21 H21C 109.5 ?
H21B C21 H21C 109.5 ?
C20 C22 H22A 111.5 ?
C20 C22 H22B 108.0 ?
H22A C22 H22B 109.5 ?
C20 C22 H22C 109.0 ?
H22A C22 H22C 109.5 ?
H22B C22 H22C 109.5 ?
O1' Cu1' N1' 93.65(12) ?
O1' Cu1' O2' 175.30(10) y
N1' Cu1' O2' 82.11(12) ?
O1' Cu1' Cl1' 93.85(8) y
N1' Cu1' Cl1' 162.78(10) y
O2' Cu1' Cl1' 90.79(8) y
O1' Cu1' Cl2' 94.15(8) ?
N1' Cu1' Cl2' 101.89(9) y
O2' Cu1' Cl2' 84.78(8) ?
Cl1' Cu1' Cl2' 93.01(4) y
O3' Cu2' N2' 93.77(12) ?
O3' Cu2' O4' 175.97(10) y
N2' Cu2' O4' 82.44(11) ?
O3' Cu2' Cl2' 92.03(8) y
N2' Cu2' Cl2' 165.58(9) y
O4' Cu2' Cl2' 91.98(7) ?
O3' Cu2' Cl1' 90.68(8) y
N2' Cu2' Cl1' 99.70(9) y
O4' Cu2' Cl1' 88.62(7) ?
Cl2' Cu2' Cl1' 93.42(4) y
Cu1' Cl1' Cu2' 84.95(4) y
Cu2' Cl2' Cu1' 84.79(4) y
C2' O1' Cu1' 127.5(2) ?
C9' O2' Cu1' 108.3(2) ?
C9' O2' H1' 96.3 ?
Cu1' O2' H1' 110.0 ?
C12' O3' Cu2' 126.7(2) ?
C19' O4' Cu2' 108.1(2) ?
C19' O4' H2' 108.2 ?
Cu2' O4' H2' 106.8 ?
C7' N1' C8' 119.7(3) ?
C7' N1' Cu1' 125.7(3) ?
C8' N1' Cu1' 114.6(2) ?
C17' N2' C18' 119.7(3) ?
C17' N2' Cu2' 126.1(3) ?
C18' N2' Cu2' 114.2(2) ?
C6' C1' C2' 119.5(4) ?
C6' C1' C7' 117.2(4) ?
C2' C1' C7' 123.3(3) ?
O1' C2' C3' 118.8(3) ?
O1' C2' C1' 123.5(4) ?
C3' C2' C1' 117.7(3) ?
C4' C3' C2' 121.6(4) ?
C4' C3' H3' 120.0 ?
C2' C3' H3' 118.4 ?
C3' C4' C5' 120.7(5) ?
C3' C4' H4' 119.5 ?
C5' C4' H4' 119.8 ?
C6' C5' C4' 119.3(4) ?
C6' C5' H5' 120.4 ?
C4' C5' H5' 120.3 ?
C5' C6' C1' 121.2(4) ?
C5' C6' H6' 120.1 ?
C1' C6' H6' 118.7 ?
N1' C7' C1' 126.0(4) ?
N1' C7' H7' 116.9 ?
C1' C7' H7' 117.0 ?
N1' C8' C10' 109.6(3) ?
N1' C8' C9' 105.4(3) ?
C10' C8' C9' 114.1(4) ?
N1' C8' H8' 109.6 ?
C10' C8' H8' 107.8 ?
C9' C8' H8' 110.2 ?
O2' C9' C8' 107.1(3) ?
O2' C9' H9C 110.6 ?
C8' C9' H9C 109.1 ?
O2' C9' H9D 110.4 ?
C8' C9' H9D 110.9 ?
H9C C9' H9D 108.7 ?
C8' C10' C21' 113.6(4) ?
C8' C10' H10C 108.5 ?
C21' C10' H10C 108.3 ?
C8' C10' H10D 109.7 ?
C21' C10' H10D 108.5 ?
H10C C10' H10D 108.2 ?
C16' C11' C12' 119.5(4) ?
C16' C11' C17' 117.5(4) ?
C12' C11' C17' 123.0(3) ?
O3' C12' C13' 118.5(3) ?
O3' C12' C11' 124.3(3) ?
C13' C12' C11' 117.2(3) ?
C14' C13' C12' 121.5(4) ?
C14' C13' H13' 119.6 ?
C12' C13' H13' 118.9 ?
C13' C14' C15' 120.8(4) ?
C13' C14' H14' 119.7 ?
C15' C14' H14' 119.4 ?
C14' C15' C16' 119.0(4) ?
C14' C15' H15' 120.4 ?
C16' C15' H15' 120.5 ?
C15' C16' C11' 122.0(4) ?
C15' C16' H16' 119.7 ?
C11' C16' H16' 118.2 ?
N2' C17' C11' 125.7(3) ?
N2' C17' H17' 116.9 ?
C11' C17' H17' 117.4 ?
N2' C18' C20' 109.8(3) ?
N2' C18' C19' 104.9(3) ?
C20' C18' C19' 114.5(3) ?
N2' C18' H18' 109.3 ?
C20' C18' H18' 108.6 ?
C19' C18' H18' 109.7 ?
O4' C19' C18' 106.3(3) ?
O4' C19' H19C 110.2 ?
C18' C19' H19C 110.5 ?
O4' C19' H19D 110.6 ?
C18' C19' H19D 110.4 ?
H19C C19' H19D 108.7 ?
C18' C20' C22' 113.5(4) ?
C18' C20' H20C 108.9 ?
C22' C20' H20C 109.0 ?
C18' C20' H20D 108.4 ?
C22' C20' H20D 108.9 ?
H20C C20' H20D 107.9 ?
C10' C21' H21D 111.9 ?
C10' C21' H21E 108.3 ?
H21D C21' H21E 109.5 ?
C10' C21' H21F 108.1 ?
H21D C21' H21F 109.5 ?
H21E C21' H21F 109.5 ?
C20' C22' H22D 110.0 ?
C20' C22' H22E 109.1 ?
H22D C22' H22E 109.5 ?
C20' C22' H22F 109.3 ?
H22D C22' H22F 109.5 ?
H22E C22' H22F 109.5 ?
H1W O5 H2W 98.7 ?
C23' O5' H5M 102.8 ?
O5' C23' H23A 108.9 ?
O5' C23' H23B 109.6 ?
H23A C23' H23B 109.5 ?
O5' C23' H23C 109.9 ?
H23A C23' H23C 109.5 ?
H23B C23' H23C 109.5 ?

loop_
_geom_bond_atom_site_label_1
_geom_bond_atom_site_label_2
_geom_bond_site_symmetry_2
_geom_bond_distance
_geom_bond_publ_flag
Cu1 O1 . 1.907(3) y
Cu1 N1 . 1.937(3) y
Cu1 O2 . 2.043(3) y
Cu1 Cl1 . 2.2646(11) y
Cu1 Cl2 . 2.6662(12) y
Cu2 O3 . 1.912(3) y
Cu2 N2 . 1.945(3) y
Cu2 O4 . 1.996(3) y
Cu2 Cl2 . 2.2550(11) y
Cu2 Cl1 . 2.9112(13) y
O1 C2 . 1.320(4) ?
O3 C12 . 1.321(4) ?
O2 C9 . 1.433(4) ?
O2 H1 . .8511 ?
O4 C19 . 1.447(5) ?
O4 H2 . .8500 ?
N1 C7 . 1.276(5) ?
N1 C8 . 1.479(5) ?
N2 C17 . 1.275(5) ?
N2 C18 . 1.477(5) ?
C1 C2 . 1.410(5) ?
C1 C6 . 1.413(5) ?
C1 C7 . 1.439(6) ?
C2 C3 . 1.400(6) ?
C3 C4 . 1.368(6) ?
C3 H3 . .9601 ?
C4 C5 . 1.382(6) ?
C4 H4 . .9600 ?
C5 C6 . 1.365(6) ?
C5 H5 . .9600 ?
C6 H6 . .9600 ?
C7 H7 . .9600 ?
C8 C10 . 1.509(6) ?
C8 C9 . 1.522(5) ?
C8 H8 . .9600 ?
C9 H9A . .9600 ?
C9 H9B . .9600 ?
C10 C21 . 1.514(7) ?
C10 H10A . .9600 ?
C10 H10B . .9600 ?
C12 C11 . 1.410(5) ?
C12 C13 . 1.398(6) ?
C11 C16 . 1.413(6) ?
C11 C17 . 1.440(6) ?
C13 C14 . 1.368(6) ?
C13 H13 . .9600 ?
C14 C15 . 1.379(6) ?
C14 H14 . .9599 ?
C15 C16 . 1.357(7) ?
C15 H15 . .9600 ?
C16 H16 . .9600 ?
C17 H17 . .9600 ?
C18 C20 . 1.483(7) ?
C18 C19 . 1.507(6) ?
C18 H18 . .9600 ?
C19 H19A . .9601 ?
C19 H19B . .9600 ?
C20 C22 . 1.523(8) ?
C20 H20A . .9599 ?
C20 H20B . .9600 ?
C21 H21A . .9600 ?
C21 H21B . .9599 ?
C21 H21C . .9600 ?
C22 H22A . .9600 ?
C22 H22B . .9600 ?
C22 H22C . .9600 ?
Cu1' O1' . 1.894(3) y
Cu1' N1' . 1.943(3) y
Cu1' O2' . 2.015(3) y
Cu1' Cl1' . 2.2615(11) y
Cu1' Cl2' . 2.7862(12) y
Cu2' O3' . 1.910(3) y
Cu2' N2' . 1.943(3) y
Cu2' O4' . 1.999(3) y
Cu2' Cl2' . 2.2560(12) y
Cu2' Cl1' . 2.7752(12) y
O1' C2' . 1.326(4) ?
O2' C9' . 1.440(5) ?
O2' H1' . .9999 ?
O3' C12' . 1.322(4) ?
O4' C19' . 1.450(4) ?
O4' H2' . .9805 ?
N1' C7' . 1.277(5) ?
N1' C8' . 1.482(5) ?
N2' C17' . 1.278(5) ?
N2' C18' . 1.479(5) ?
C1' C6' . 1.403(5) ?
C1' C2' . 1.415(5) ?
C1' C7' . 1.431(6) ?
C2' C3' . 1.396(6) ?
C3' C4' . 1.370(6) ?
C3' H3' . .9601 ?
C4' C5' . 1.384(7) ?
C4' H4' . .9602 ?
C5' C6' . 1.369(7) ?
C5' H5' . .9600 ?
C6' H6' . .9600 ?
C7' H7' . .9600 ?
C8' C10' . 1.495(6) ?
C8' C9' . 1.510(6) ?
C8' H8' . .9601 ?
C9' H9C . .9600 ?
C9' H9D . .9600 ?
C10' C21' . 1.494(8) ?
C10' H10C . .9600 ?
C10' H10D . .9599 ?
C11' C16' . 1.387(5) ?
C11' C12' . 1.422(5) ?
C11' C17' . 1.440(5) ?
C12' C13' . 1.410(6) ?
C13' C14' . 1.371(6) ?
C13' H13' . .9601 ?
C14' C15' . 1.382(7) ?
C14' H14' . .9599 ?
C15' C16' . 1.371(7) ?
C15' H15' . .9600 ?
C16' H16' . .9599 ?
C17' H17' . .9600 ?
C18' C20' . 1.502(5) ?
C18' C19' . 1.516(5) ?
C18' H18' . .9600 ?
C19' H19C . .9599 ?
C19' H19D . .9600 ?
C20' C22' . 1.521(6) ?
C20' H20C . .9599 ?
C20' H20D . .9599 ?
C21' H21D . .9600 ?
C21' H21E . .9597 ?
C21' H21F . .9599 ?
C22' H22D . .9600 ?
C22' H22E . .9600 ?
C22' H22F . .9600 ?
O5 H1W . .9829 ?
O5 H2W . .8249 ?
O5' C23' . 1.408(5) ?
O5' H5M . .8500 ?
C23' H23A . .9599 ?
C23' H23B . .9600 ?
C23' H23C . .9601 ?

loop_
_geom_hbond_atom_site_label_D
_geom_hbond_atom_site_label_H
_geom_hbond_atom_site_label_A
_geom_hbond_distance_DH
_geom_hbond_distance_HA
_geom_hbond_distance_DA
_geom_hbond_angle_DHA
_geom_hbond_publ_flag
O2 H1 O3 .8511 1.8345 2.664(4) 164.54 yes
O2' H1' O3' .9997 1.6855 2.629(4) 155.71 yes
O4 H2 O5 .8502 1.8193 2.662(5) 170.75 yes
O4' H2' O5' .9806 1.6402 2.611(4) 169.85 yes
O5 H1W O1 .9823 1.8314 2.793(5) 165.44 yes
O5' H5M O1' .8497 1.8943 2.718(4) 163.06 yes
